data_7702996
loop_
_publ_author_name
'Kowalkowska-Zedler, D'
'Do\/l\;ega, A'
'Nedelko, N.'
'\/Lyszczek, R'
'Aleshkevych, P.'
'Demchenko, I.'
'\/Luczak, J'
'Slawska-Waniewska, A'
'Pladzyk, A.'

_publ_section_title
;
 Structural, magnetic and spectral properties of tetrahedral cobalt(ii)
 silanethiolates: a variety of structures and manifestation of
 field-induced slow magnetic relaxation.
;
_journal_issue 3
_journal_name_full 'Dalton transactions (Cambridge, England : 2003)'
_journal_page_first 697
_journal_page_last 710
_journal_paper_doi 10.1039/c9dt03722e
_journal_volume 49
_journal_year 2020
_chemical_formula_sum 'C35.5 H66 Co N4 O7.5 S2 Si2'
_chemical_formula_weight 848.15
_space_group_IT_number 2
_space_group_name_Hall '-P 1'
_space_group_name_H-M_alt 'P -1'
_symmetry_cell_setting triclinic
_symmetry_Int_Tables_number 2
_symmetry_space_group_name_Hall '-P 1'
_symmetry_space_group_name_H-M 'P -1'
_atom_sites_solution_hydrogens mixed
_audit_creation_date 2018-01-09T14:35:32-00:00
_audit_creation_method 'WinGX routine CIF_UPDATE'
_audit_update_record
;
2019-01-29 deposited with the CCDC.	2019-12-09 downloaded from the CCDC.
;
_cell_angle_alpha 99.29(5)
_cell_angle_beta 101.10(6)
_cell_angle_gamma 108.21(6)
_cell_formula_units_Z 2
_cell_length_a 9.556(9)
_cell_length_b 13.484(7)
_cell_length_c 20.611(14)
_cell_measurement_reflns_used 1045
_cell_measurement_temperature 120(2)
_cell_measurement_theta_max 27.2
_cell_measurement_theta_min 2.19
_cell_volume 2405(3)
_computing_cell_refinement
;
        X-Area Recipe 1.33.0.0 (STOE, 2015)
;
_computing_data_collection
;
        X-Area WinXpose 2.0.22.0 (STOE, 2016)
;
_computing_data_reduction 'STOE X-Area'
_computing_publication_material
;
STOE & Cie GmbH, X-Area, software package for collecting single-crystal or
multi-domain crystal data on STOE area-detector diffractometers, for image
processing, for the correction and scaling of reflection intensities and
        for outlier rejection, version 1.77, Darmstadt 2016
;
_computing_structure_refinement 'SHELXL-2014/7 (Sheldrick, 2014)'
_diffrn_ambient_temperature 120(2)
_diffrn_detector 'image plate (34 cm diameter)'
_diffrn_detector_area_resol_mean 6.67
_diffrn_detector_type 'STOE Imaging Plate'
_diffrn_measured_fraction_theta_full 0.979
_diffrn_measured_fraction_theta_max 0.98
_diffrn_measurement_device '2-circle diffractometer'
_diffrn_measurement_device_type 'STOE IPDS 2T'
_diffrn_measurement_method 'rotation method, \w scans'
_diffrn_radiation_monochromator 'parabolic x-ray mirror'
_diffrn_radiation_probe x-ray
_diffrn_radiation_type MoK\a
_diffrn_radiation_wavelength 0.71073
_diffrn_reflns_av_R_equivalents 0.0401
_diffrn_reflns_av_unetI/netI 0.0424
_diffrn_reflns_Laue_measured_fraction_full 0.979
_diffrn_reflns_Laue_measured_fraction_max 0.98
_diffrn_reflns_limit_h_max 11
_diffrn_reflns_limit_h_min -11
_diffrn_reflns_limit_k_max 15
_diffrn_reflns_limit_k_min -16
_diffrn_reflns_limit_l_max 25
_diffrn_reflns_limit_l_min -25
_diffrn_reflns_number 18030
_diffrn_reflns_point_group_measured_fraction_full 0.979
_diffrn_reflns_point_group_measured_fraction_max 0.98
_diffrn_reflns_theta_full 25.242
_diffrn_reflns_theta_max 25.997
_diffrn_reflns_theta_min 2.452
_diffrn_source 'GeniX Mo, 0.05 x 0.05 mm2 microfocus'
_exptl_absorpt_coefficient_mu 0.538
_exptl_absorpt_correction_T_max 0.9301
_exptl_absorpt_correction_T_min 0.7991
_exptl_absorpt_correction_type integration
_exptl_absorpt_process_details
;
STOE X-Red32, absorption correction by Gaussian integration, analogous to
P. Coppens, "The Evaluation of Absorption and Extinction in Single-Crystal
        Structure Analysis", published in
        F. R. Ahmed (Editor), "Crystallographic Computing",
        Munksgaard, Copenhagen (1970), 255 - 270
;
_exptl_crystal_colour blue
_exptl_crystal_density_diffrn 1.171
_exptl_crystal_description plate
_exptl_crystal_F_000 908
_refine_diff_density_max 1.671
_refine_diff_density_min -1.626
_refine_diff_density_rms 0.094
_refine_ls_extinction_method none
_refine_ls_goodness_of_fit_ref 1.054
_refine_ls_hydrogen_treatment constr
_refine_ls_matrix_type full
_refine_ls_number_parameters 503
_refine_ls_number_reflns 9265
_refine_ls_number_restraints 6
_refine_ls_restrained_S_all 1.06
_refine_ls_R_factor_all 0.0863
_refine_ls_R_factor_gt 0.0664
_refine_ls_shift/su_max 0.001
_refine_ls_shift/su_mean 0
_refine_ls_structure_factor_coef Fsqd
_refine_ls_weighting_details 'w=1/[\s^2^(Fo^2^)+(0.0740P)^2^+7.0490P] where P=(Fo^2^+2Fc^2^)/3'
_refine_ls_weighting_scheme calc
_refine_ls_wR_factor_gt 0.1629
_refine_ls_wR_factor_ref 0.1766
_reflns_Friedel_coverage 0
_reflns_number_gt 7381
_reflns_number_total 9265
_reflns_threshold_expression 'I > 2\s(I)'
_cod_data_source_file c9dt03722e2.cif
_cod_data_source_block dk_10
_cod_depositor_comments 'Adding full bibliography for 7702994--7702998.cif.'
_cod_original_formula_sum 'C35.50 H66 Co N4 O7.50 S2 Si2'
_cod_database_code 7702996

loop_
_symmetry_equiv_pos_as_xyz
'x, y, z'
'-x, -y, -z'

loop_
_atom_site_label
_atom_site_type_symbol
_atom_site_fract_x
_atom_site_fract_y
_atom_site_fract_z
_atom_site_U_iso_or_equiv
_atom_site_adp_type
_atom_site_occupancy
_atom_site_site_symmetry_order
_atom_site_calc_flag
_atom_site_refinement_flags_posn
_atom_site_refinement_flags_adp
_atom_site_refinement_flags_occupancy
_atom_site_disorder_assembly
_atom_site_disorder_group
Co1 Co 0.84249(6) 0.49359(4) 0.27454(2) 0.02150(15) Uani 1 1 d . . . . .
S2 S 0.91568(10) 0.42509(7) 0.18276(5) 0.0223(2) Uani 1 1 d . . . . .
Si2 Si 0.73901(11) 0.28135(8) 0.13201(5) 0.0205(2) Uani 1 1 d . . . . .
S1 S 1.02438(12) 0.64936(8) 0.34372(5) 0.0307(2) Uani 1 1 d . . . . .
Si1 Si 1.00130(13) 0.77609(9) 0.30166(6) 0.0277(3) Uani 1 1 d . . . . .
O2 O 0.9702(3) 0.7529(2) 0.21965(13) 0.0260(6) Uani 1 1 d . . . . .
O4 O 0.6095(3) 0.2938(2) 0.07343(14) 0.0312(6) Uani 1 1 d . . . . .
O1 O 0.8523(4) 0.7972(2) 0.31901(14) 0.0354(7) Uani 1 1 d . . . . .
O3 O 1.1544(4) 0.8831(2) 0.33195(16) 0.0416(8) Uani 1 1 d . . . . .
O5 O 0.6530(3) 0.2427(2) 0.18899(15) 0.0325(7) Uani 1 1 d . . . . .
O6 O 0.7940(3) 0.1905(2) 0.09406(14) 0.0296(6) Uani 1 1 d . . . . .
N3 N 0.6345(4) 0.5089(3) 0.24802(17) 0.0257(7) Uani 1 1 d . . . . .
N1 N 0.8380(4) 0.4049(3) 0.34754(17) 0.0277(7) Uani 1 1 d . . . . .
C34 C 0.5532(5) 0.4764(3) 0.1830(2) 0.0294(9) Uani 1 1 d . . . . .
H34 H 0.5972 0.4552 0.1493 0.035 Uiso 1 1 calc R U . . .
C5 C 1.0676(5) 0.7586(3) 0.1735(2) 0.0302(9) Uani 1 1 d . . . . .
C13 C 0.5964(5) 0.3014(4) 0.0033(2) 0.0381(10) Uani 1 1 d . . . . .
C21 C 0.9289(5) 0.1623(3) 0.1042(2) 0.0308(9) Uani 1 1 d . . . . .
C33 C 0.4051(5) 0.4738(3) 0.1651(3) 0.0386(11) Uani 1 1 d . . . . .
H33 H 0.3499 0.4502 0.1196 0.046 Uiso 1 1 calc R U . . .
C25 C 0.8096(7) 0.4377(5) 0.4071(3) 0.0561(7) Uani 1 1 d . . . . .
H25 H 0.7841 0.499 0.4134 0.067 Uiso 1 1 calc R U . . .
C26 C 0.8162(8) 0.3855(5) 0.4602(3) 0.0561(7) Uani 1 1 d . . . . .
C16 C 0.7360(7) 0.3878(5) -0.0018(3) 0.0516(13) Uani 1 1 d . . . . .
H16A H 0.7458 0.4556 0.0256 0.077 Uiso 1 1 calc R U . . .
H16B H 0.7263 0.3923 -0.0484 0.077 Uiso 1 1 calc R U . . .
H16C H 0.8248 0.3707 0.0142 0.077 Uiso 1 1 calc R U . . .
C1 C 0.7704(6) 0.8612(4) 0.2914(2) 0.0396(11) Uani 1 1 d . . . . .
C15 C 0.5788(7) 0.1945(5) -0.0406(3) 0.0554(14) Uani 1 1 d . . . . .
H15A H 0.6715 0.1802 -0.0285 0.083 Uiso 1 1 calc R U . . .
H15B H 0.5575 0.1971 -0.0876 0.083 Uiso 1 1 calc R U . . .
H15C H 0.4962 0.1385 -0.0335 0.083 Uiso 1 1 calc R U . . .
C24 C 1.0001(5) 0.1796(4) 0.1796(2) 0.0405(11) Uani 1 1 d . . . . .
H24A H 1.0299 0.2541 0.2016 0.061 Uiso 1 1 calc R U . . .
H24B H 1.0882 0.1588 0.1852 0.061 Uiso 1 1 calc R U . . .
H24C H 0.9273 0.1368 0.1995 0.061 Uiso 1 1 calc R U . . .
C4 C 0.6621(5) 0.7973(4) 0.2226(3) 0.0440(11) Uani 1 1 d . . . . .
H4A H 0.7199 0.7852 0.1908 0.066 Uiso 1 1 calc R U . . .
H4B H 0.6003 0.8367 0.2064 0.066 Uiso 1 1 calc R U . . .
H4C H 0.5978 0.7294 0.2271 0.066 Uiso 1 1 calc R U . . .
C7 C 0.9701(6) 0.6791(4) 0.1078(2) 0.0392(10) Uani 1 1 d . . . . .
H7A H 0.9371 0.6082 0.1157 0.059 Uiso 1 1 calc R U . . .
H7B H 1.0284 0.6811 0.0747 0.059 Uiso 1 1 calc R U . . .
H7C H 0.8827 0.6975 0.0913 0.059 Uiso 1 1 calc R U . . .
N2 N 0.7832(5) 0.4216(4) 0.51934(19) 0.0440(10) Uani 1 1 d . . . . .
H2A H 0.6854 0.3996 0.5135 0.053 Uiso 1 1 d R U . . .
H2B H 0.8227 0.3969 0.5516 0.053 Uiso 1 1 d R U . . .
C22 C 1.0401(6) 0.2325(5) 0.0722(3) 0.0487(13) Uani 1 1 d . . . . .
H22A H 0.9966 0.2169 0.024 0.073 Uiso 1 1 calc R U . . .
H22B H 1.1335 0.2182 0.0804 0.073 Uiso 1 1 calc R U . . .
H22C H 1.0607 0.3068 0.0918 0.073 Uiso 1 1 calc R U . . .
C6 C 1.2033(6) 0.7285(5) 0.2018(3) 0.0468(12) Uani 1 1 d . . . . .
H6A H 1.2653 0.7803 0.2432 0.07 Uiso 1 1 calc R U . . .
H6B H 1.2626 0.7275 0.1692 0.07 Uiso 1 1 calc R U . . .
H6C H 1.1679 0.6585 0.211 0.07 Uiso 1 1 calc R U . . .
C30 C 0.5724(5) 0.5445(4) 0.2955(2) 0.0373(10) Uani 1 1 d . . . . .
H30 H 0.6317 0.5707 0.3402 0.045 Uiso 1 1 calc R U . . .
C9 C 1.2479(8) 0.9375(4) 0.3996(3) 0.0646(19) Uani 1 1 d . . . . .
C17 C 0.5181(5) 0.1527(3) 0.1855(2) 0.0371(10) Uani 1 1 d D . . . .
C23 C 0.8769(7) 0.0449(4) 0.0680(3) 0.0530(14) Uani 1 1 d . . . . .
H23A H 0.8102 0.0019 0.0903 0.08 Uiso 1 1 calc R U . . .
H23B H 0.964 0.0236 0.0691 0.08 Uiso 1 1 calc R U . . .
H23C H 0.8234 0.0348 0.0215 0.08 Uiso 1 1 calc R U . . .
C32 C 0.3389(5) 0.5061(4) 0.2145(3) 0.0408(11) Uani 1 1 d . . . . .
H32 H 0.2381 0.5023 0.2029 0.049 Uiso 1 1 calc R U . . .
C2 C 0.8791(7) 0.9654(4) 0.2846(3) 0.0570(15) Uani 1 1 d . . . . .
H2C H 0.9456 1.0055 0.3285 0.085 Uiso 1 1 calc R U . . .
H2D H 0.8222 1.0067 0.2666 0.085 Uiso 1 1 calc R U . . .
H2E H 0.9386 0.9502 0.2544 0.085 Uiso 1 1 calc R U . . .
C3 C 0.6767(10) 0.8803(6) 0.3410(3) 0.083(2) Uani 1 1 d . . . . .
H3A H 0.6162 0.8125 0.3473 0.124 Uiso 1 1 calc R U . . .
H3B H 0.611 0.916 0.323 0.124 Uiso 1 1 calc R U . . .
H3C H 0.744 0.9242 0.384 0.124 Uiso 1 1 calc R U . . .
N4 N 0.3682(6) 0.5795(4) 0.3359(3) 0.0610(14) Uani 1 1 d . . . . .
H4D H 0.3003 0.6066 0.321 0.073 Uiso 1 1 d R U . . .
H4E H 0.3247 0.5257 0.3522 0.073 Uiso 1 1 d R U . . .
C12 C 1.1501(10) 0.9409(6) 0.4492(3) 0.093(3) Uani 1 1 d . . . . .
H12A H 1.0801 0.9756 0.4345 0.139 Uiso 1 1 calc R U . . .
H12B H 1.2142 0.9804 0.4937 0.139 Uiso 1 1 calc R U . . .
H12C H 1.0941 0.869 0.4509 0.139 Uiso 1 1 calc R U . . .
C10 C 1.3569(7) 0.8799(4) 0.4206(4) 0.074(2) Uani 1 1 d . . . . .
H10A H 1.3004 0.8107 0.4264 0.111 Uiso 1 1 calc R U . . .
H10B H 1.43 0.9217 0.4627 0.111 Uiso 1 1 calc R U . . .
H10C H 1.4091 0.8708 0.3859 0.111 Uiso 1 1 calc R U . . .
C8 C 1.1180(6) 0.8719(4) 0.1628(3) 0.0513(13) Uani 1 1 d . . . . .
H8A H 1.0299 0.8898 0.1469 0.077 Uiso 1 1 calc R U . . .
H8B H 1.1766 0.876 0.1297 0.077 Uiso 1 1 calc R U . . .
H8C H 1.1794 0.9216 0.2051 0.077 Uiso 1 1 calc R U . . .
C31 C 0.4245(6) 0.5443(4) 0.2816(3) 0.0415(11) Uani 1 1 d . . . . .
C29 C 0.8761(8) 0.3184(5) 0.3381(3) 0.0561(7) Uani 1 1 d . . . . .
H29 H 0.8994 0.2962 0.2976 0.067 Uiso 1 1 calc R U . . .
C14 C 0.4550(7) 0.3290(6) -0.0171(3) 0.0665(18) Uani 1 1 d . . . . .
H14A H 0.3683 0.2739 -0.0122 0.1 Uiso 1 1 calc R U . . .
H14B H 0.4391 0.3342 -0.0637 0.1 Uiso 1 1 calc R U . . .
H14C H 0.468 0.3966 0.0115 0.1 Uiso 1 1 calc R U . . .
C27 C 0.8549(7) 0.2951(5) 0.4495(3) 0.0561(7) Uani 1 1 d . . . . .
H27 H 0.8628 0.2581 0.4835 0.067 Uiso 1 1 calc R U . . .
C11 C 1.3355(10) 1.0491(5) 0.3941(4) 0.108(4) Uani 1 1 d . . . . .
H11A H 1.3903 1.0442 0.36 0.162 Uiso 1 1 calc R U . . .
H11B H 1.4063 1.0891 0.4372 0.162 Uiso 1 1 calc R U . . .
H11C H 1.2657 1.085 0.3817 0.162 Uiso 1 1 calc R U . . .
C20B C 0.5633(8) 0.0643(5) 0.2027(5) 0.0391(19) Uani 0.666(8) 1 d D . P A 1
H20A H 0.624 0.0472 0.1737 0.059 Uiso 0.666(8) 1 calc R U P A 1
H20B H 0.4738 0.0024 0.1965 0.059 Uiso 0.666(8) 1 calc R U P A 1
H20C H 0.6216 0.0852 0.2494 0.059 Uiso 0.666(8) 1 calc R U P A 1
C28 C 0.8819(7) 0.2598(5) 0.3880(3) 0.0561(7) Uani 1 1 d . . . . .
H28 H 0.9039 0.1971 0.3798 0.067 Uiso 1 1 calc R U . . .
C18B C 0.4039(7) 0.1154(6) 0.1134(4) 0.045(2) Uani 0.666(8) 1 d D . P A 1
H18A H 0.378 0.175 0.1022 0.068 Uiso 0.666(8) 1 calc R U P A 1
H18B H 0.3132 0.0588 0.1135 0.068 Uiso 0.666(8) 1 calc R U P A 1
H18C H 0.4503 0.0896 0.0803 0.068 Uiso 0.666(8) 1 calc R U P A 1
C19B C 0.4370(8) 0.1957(6) 0.2336(4) 0.045(2) Uani 0.666(8) 1 d D . P A 1
H19A H 0.5025 0.2209 0.279 0.067 Uiso 0.666(8) 1 calc R U P A 1
H19B H 0.3451 0.1393 0.2328 0.067 Uiso 0.666(8) 1 calc R U P A 1
H19C H 0.4121 0.2539 0.2195 0.067 Uiso 0.666(8) 1 calc R U P A 1
C20A C 0.3848(12) 0.1823(12) 0.1671(10) 0.051(5) Uani 0.334(8) 1 d D . P A 2
H20D H 0.3932 0.2435 0.2009 0.076 Uiso 0.334(8) 1 calc R U P A 2
H20E H 0.2948 0.1231 0.1648 0.076 Uiso 0.334(8) 1 calc R U P A 2
H20F H 0.3783 0.2 0.1236 0.076 Uiso 0.334(8) 1 calc R U P A 2
C18A C 0.5306(17) 0.0510(8) 0.1463(9) 0.043(4) Uani 0.334(8) 1 d D . P A 2
H18D H 0.5133 0.0505 0.0988 0.064 Uiso 0.334(8) 1 calc R U P A 2
H18E H 0.4557 -0.011 0.1524 0.064 Uiso 0.334(8) 1 calc R U P A 2
H18F H 0.6306 0.0494 0.1631 0.064 Uiso 0.334(8) 1 calc R U P A 2
C19A C 0.5494(17) 0.1363(13) 0.2590(6) 0.056(5) Uani 0.334(8) 1 d D . P A 2
H19D H 0.6468 0.1282 0.2708 0.084 Uiso 0.334(8) 1 calc R U P A 2
H19E H 0.4711 0.0729 0.2615 0.084 Uiso 0.334(8) 1 calc R U P A 2
H19F H 0.5497 0.1976 0.2901 0.084 Uiso 0.334(8) 1 calc R U P A 2
O8A O 0.3138(13) 0.3984(8) 0.4028(6) 0.051(3) Uiso 0.434(16) 1 d . . P B 5
O8B O 0.3748(15) 0.4170(9) 0.4315(7) 0.039(4) Uiso 0.316(16) 1 d . . P B 6
C36A C 0.352(2) 0.3278(12) 0.3644(8) 0.060(4) Uiso 0.434(16) 1 d . . P B 5
C36B C 0.264(3) 0.3212(15) 0.3562(10) 0.053(5) Uiso 0.316(16) 1 d . . P B 6
C35A C 0.7948(17) 0.7423(10) 0.4751(6) 0.036(3) Uiso 0.419(14) 1 d . . P C 3
O7A O 0.6472(12) 0.6763(9) 0.4608(5) 0.051(3) Uiso 0.419(14) 1 d . . P C 3
C35B C 0.734(3) 0.7201(18) 0.4715(10) 0.052(5) Uiso 0.331(14) 1 d . . P C 4
O7B O 0.6382(12) 0.6099(10) 0.4682(5) 0.046(4) Uiso 0.331(14) 1 d . . P C 4

loop_
_atom_site_aniso_label
_atom_site_aniso_U_11
_atom_site_aniso_U_22
_atom_site_aniso_U_33
_atom_site_aniso_U_23
_atom_site_aniso_U_13
_atom_site_aniso_U_12
Co1 0.0216(3) 0.0279(3) 0.0179(3) 0.0059(2) 0.00334(19) 0.0136(2)
S2 0.0177(4) 0.0240(5) 0.0234(5) 0.0033(4) 0.0066(3) 0.0053(4)
Si2 0.0180(5) 0.0211(5) 0.0222(5) 0.0034(4) 0.0048(4) 0.0078(4)
S1 0.0409(6) 0.0257(5) 0.0222(5) 0.0042(4) -0.0055(4) 0.0164(4)
Si1 0.0343(6) 0.0208(5) 0.0226(5) 0.0010(4) -0.0065(4) 0.0128(5)
O2 0.0256(13) 0.0244(14) 0.0231(14) 0.0046(11) -0.0002(11) 0.0065(11)
O4 0.0265(14) 0.0397(16) 0.0260(15) -0.0002(12) 0.0018(11) 0.0168(13)
O1 0.0528(19) 0.0377(17) 0.0230(15) 0.0072(12) 0.0036(13) 0.0297(15)
O3 0.0445(18) 0.0224(15) 0.0389(18) -0.0034(13) -0.0194(14) 0.0094(14)
O5 0.0306(15) 0.0274(15) 0.0363(16) 0.0064(13) 0.0148(13) 0.0027(12)
O6 0.0260(14) 0.0288(15) 0.0326(15) -0.0015(12) 0.0025(12) 0.0152(12)
N3 0.0245(16) 0.0299(17) 0.0289(17) 0.0109(14) 0.0086(14) 0.0150(14)
N1 0.0305(17) 0.0351(19) 0.0228(17) 0.0104(14) 0.0045(14) 0.0184(15)
C34 0.028(2) 0.030(2) 0.032(2) 0.0057(17) 0.0041(17) 0.0155(17)
C5 0.027(2) 0.028(2) 0.037(2) 0.0132(18) 0.0086(17) 0.0091(17)
C13 0.040(2) 0.049(3) 0.023(2) -0.0006(19) -0.0056(18) 0.025(2)
C21 0.030(2) 0.032(2) 0.038(2) 0.0085(18) 0.0122(18) 0.0189(18)
C33 0.029(2) 0.031(2) 0.048(3) -0.001(2) -0.0071(19) 0.0151(19)
C25 0.095(2) 0.0720(17) 0.0341(12) 0.0268(12) 0.0248(13) 0.0617(16)
C26 0.095(2) 0.0720(17) 0.0341(12) 0.0268(12) 0.0248(13) 0.0617(16)
C16 0.066(3) 0.057(3) 0.027(2) 0.009(2) 0.006(2) 0.018(3)
C1 0.054(3) 0.046(3) 0.032(2) 0.015(2) 0.008(2) 0.035(2)
C15 0.063(3) 0.060(3) 0.030(3) -0.010(2) -0.008(2) 0.026(3)
C24 0.038(2) 0.051(3) 0.045(3) 0.020(2) 0.009(2) 0.029(2)
C4 0.036(2) 0.051(3) 0.047(3) 0.019(2) 0.000(2) 0.021(2)
C7 0.045(3) 0.042(3) 0.029(2) 0.010(2) 0.012(2) 0.011(2)
N2 0.051(2) 0.069(3) 0.029(2) 0.023(2) 0.0165(18) 0.035(2)
C22 0.043(3) 0.064(3) 0.058(3) 0.026(3) 0.027(2) 0.030(3)
C6 0.038(3) 0.060(3) 0.048(3) 0.017(3) 0.009(2) 0.025(2)
C30 0.041(2) 0.056(3) 0.029(2) 0.018(2) 0.0148(19) 0.030(2)
C9 0.082(4) 0.027(2) 0.048(3) -0.013(2) -0.044(3) 0.017(3)
C17 0.032(2) 0.028(2) 0.053(3) 0.012(2) 0.021(2) 0.0038(18)
C23 0.058(3) 0.040(3) 0.067(4) 0.000(3) 0.015(3) 0.032(3)
C32 0.0187(19) 0.031(2) 0.073(4) 0.013(2) 0.007(2) 0.0113(18)
C2 0.061(3) 0.034(3) 0.068(4) 0.009(2) -0.013(3) 0.026(3)
C3 0.144(7) 0.110(6) 0.062(4) 0.043(4) 0.050(4) 0.110(6)
N4 0.064(3) 0.074(3) 0.089(4) 0.045(3) 0.057(3) 0.049(3)
C12 0.150(7) 0.082(5) 0.034(3) -0.023(3) -0.035(4) 0.078(5)
C10 0.061(4) 0.039(3) 0.085(5) -0.003(3) -0.045(3) 0.014(3)
C8 0.052(3) 0.033(3) 0.069(4) 0.024(3) 0.021(3) 0.007(2)
C31 0.042(3) 0.046(3) 0.062(3) 0.031(2) 0.035(2) 0.028(2)
C29 0.095(2) 0.0720(17) 0.0341(12) 0.0268(12) 0.0248(13) 0.0617(16)
C14 0.061(4) 0.102(5) 0.044(3) 0.011(3) -0.009(3) 0.056(4)
C27 0.095(2) 0.0720(17) 0.0341(12) 0.0268(12) 0.0248(13) 0.0617(16)
C11 0.125(7) 0.026(3) 0.101(6) -0.001(3) -0.078(5) 0.000(3)
C20B 0.029(3) 0.036(4) 0.063(6) 0.025(4) 0.018(3) 0.015(3)
C28 0.095(2) 0.0720(17) 0.0341(12) 0.0268(12) 0.0248(13) 0.0617(16)
C18B 0.025(3) 0.041(4) 0.057(5) 0.020(4) -0.001(3) -0.002(3)
C19B 0.033(4) 0.040(4) 0.074(6) 0.026(4) 0.028(4) 0.015(3)
C20A 0.029(7) 0.041(8) 0.083(14) 0.022(8) 0.024(8) 0.006(6)
C18A 0.037(8) 0.025(7) 0.064(12) 0.004(7) 0.021(7) 0.005(6)
C19A 0.037(8) 0.039(8) 0.092(14) 0.024(9) 0.027(9) 0.004(7)

loop_
_atom_type_symbol
_atom_type_description
_atom_type_scat_dispersion_real
_atom_type_scat_dispersion_imag
_atom_type_scat_source
C C 0.0033 0.0016 'International Tables Vol C Tables 4.2.6.8 and 6.1.1.4'
H H 0 0 'International Tables Vol C Tables 4.2.6.8 and 6.1.1.4'
Co Co 0.3494 0.9721 'International Tables Vol C Tables 4.2.6.8 and 6.1.1.4'
N N 0.0061 0.0033 'International Tables Vol C Tables 4.2.6.8 and 6.1.1.4'
O O 0.0106 0.006 'International Tables Vol C Tables 4.2.6.8 and 6.1.1.4'
S S 0.1246 0.1234 'International Tables Vol C Tables 4.2.6.8 and 6.1.1.4'
Si Si 0.0817 0.0704 'International Tables Vol C Tables 4.2.6.8 and 6.1.1.4'

loop_
_exptl_crystal_face_index_h
_exptl_crystal_face_index_k
_exptl_crystal_face_index_l
_exptl_crystal_face_perp_dist
2 1 -4 0.221
-1 4 0 0.213
2 -2 -3 0.2
-1 3 0 0.21
0 1 1 0.174
1 1 4 0.158
0 -1 -1 0.252
2 -6 1 0.371
1 0 3 0.16
1 -1 2 0.266
-1 0 2 0.135
-1 -2 2 0.314
-1 1 -4 0.145
-2 1 -6 0.154

loop_
_geom_angle_atom_site_label_1
_geom_angle_atom_site_label_2
_geom_angle_atom_site_label_3
_geom_angle
N3 Co1 N1 108.06(14)
N3 Co1 S1 111.84(12)
N1 Co1 S1 95.93(12)
N3 Co1 S2 113.04(12)
N1 Co1 S2 113.38(11)
S1 Co1 S2 113.31(8)
Si2 S2 Co1 105.84(8)
O5 Si2 O4 105.23(17)
O5 Si2 O6 112.71(17)
O4 Si2 O6 105.28(16)
O5 Si2 S2 105.35(13)
O4 Si2 S2 114.03(14)
O6 Si2 S2 114.07(13)
Si1 S1 Co1 107.45(8)
O2 Si1 O3 106.03(18)
O2 Si1 O1 106.09(16)
O3 Si1 O1 111.67(19)
O2 Si1 S1 115.11(12)
O3 Si1 S1 111.02(13)
O1 Si1 S1 106.89(13)
C5 O2 Si1 134.0(3)
C13 O4 Si2 134.4(3)
C1 O1 Si1 129.1(3)
C9 O3 Si1 133.2(4)
C17 O5 Si2 132.6(3)
C21 O6 Si2 136.6(3)
C34 N3 C30 118.7(4)
C34 N3 Co1 120.3(3)
C30 N3 Co1 120.9(3)
C29 N1 C25 118.7(4)
C29 N1 Co1 119.4(3)
C25 N1 Co1 121.6(3)
N3 C34 C33 121.1(4)
O2 C5 C7 105.9(3)
O2 C5 C6 110.5(4)
C7 C5 C6 110.3(4)
O2 C5 C8 108.1(4)
C7 C5 C8 110.5(4)
C6 C5 C8 111.4(4)
O4 C13 C16 110.0(4)
O4 C13 C14 105.4(4)
C16 C13 C14 111.1(5)
O4 C13 C15 109.8(4)
C16 C13 C15 109.8(5)
C14 C13 C15 110.7(4)
O6 C21 C23 105.8(4)
O6 C21 C24 110.8(3)
C23 C21 C24 111.0(4)
O6 C21 C22 107.7(3)
C23 C21 C22 111.0(4)
C24 C21 C22 110.4(4)
C34 C33 C32 120.0(4)
N1 C25 C26 124.1(5)
N2 C26 C27 121.9(4)
N2 C26 C25 121.5(5)
C27 C26 C25 116.6(5)
O1 C1 C2 111.0(4)
O1 C1 C4 109.5(4)
C2 C1 C4 110.3(4)
O1 C1 C3 105.3(4)
C2 C1 C3 111.8(5)
C4 C1 C3 108.7(5)
N3 C30 C31 123.5(4)
O3 C9 C11 104.7(5)
O3 C9 C12 110.7(5)
C11 C9 C12 111.4(6)
O3 C9 C10 109.0(4)
C11 C9 C10 110.3(6)
C12 C9 C10 110.6(6)
O5 C17 C20A 108.9(6)
O5 C17 C20B 109.3(4)
O5 C17 C19B 105.8(4)
C20B C17 C19B 114.2(5)
O5 C17 C18A 108.2(6)
C20A C17 C18A 122.1(10)
O5 C17 C19A 102.1(6)
C20A C17 C19A 113.1(10)
C18A C17 C19A 100.5(10)
O5 C17 C18B 111.5(4)
C20B C17 C18B 110.5(5)
C19B C17 C18B 105.5(5)
C33 C32 C31 119.2(4)
C32 C31 C30 117.3(4)
C32 C31 N4 123.8(5)
C30 C31 N4 118.9(5)
N1 C29 C28 120.9(5)
C26 C27 C28 119.8(5)
C27 C28 C29 119.8(5)

loop_
_geom_bond_atom_site_label_1
_geom_bond_atom_site_label_2
_geom_bond_distance
Co1 N3 2.041(4)
Co1 N1 2.066(3)
Co1 S1 2.294(3)
Co1 S2 2.2956(18)
S2 Si2 2.079(3)
Si2 O5 1.621(3)
Si2 O4 1.625(3)
Si2 O6 1.625(3)
S1 Si1 2.0883(18)
Si1 O2 1.619(3)
Si1 O3 1.628(4)
Si1 O1 1.629(4)
O2 C5 1.448(5)
O4 C13 1.449(5)
O1 C1 1.446(5)
O3 C9 1.437(6)
O5 C17 1.448(5)
O6 C21 1.441(5)
N3 C34 1.338(5)
N3 C30 1.338(5)
N1 C29 1.324(6)
N1 C25 1.343(6)
C34 C33 1.380(6)
C5 C7 1.506(6)
C5 C6 1.518(6)
C5 C8 1.519(6)
C13 C16 1.507(7)
C13 C14 1.513(6)
C13 C15 1.515(7)
C21 C23 1.515(6)
C21 C24 1.518(6)
C21 C22 1.519(6)
C33 C32 1.380(7)
C25 C26 1.394(7)
C26 N2 1.369(6)
C26 C27 1.377(7)
C1 C2 1.509(8)
C1 C4 1.519(7)
C1 C3 1.525(7)
C30 C31 1.386(6)
C9 C11 1.510(9)
C9 C12 1.517(11)
C9 C10 1.522(7)
C17 C20A 1.452(9)
C17 C20B 1.460(6)
C17 C19B 1.521(7)
C17 C18A 1.526(8)
C17 C19A 1.553(9)
C17 C18B 1.562(7)
C32 C31 1.385(8)
N4 C31 1.411(6)
C29 C28 1.398(7)
C27 C28 1.381(7)
O8A C36A 1.324(17)
O8B C36B 1.75(3)
C35A O7A 1.356(16)
C35B O7B 1.46(3)

loop_
_geom_hbond_atom_site_label_D
_geom_hbond_atom_site_label_H
_geom_hbond_atom_site_label_A
_geom_hbond_distance_DH
_geom_hbond_distance_HA
_geom_hbond_distance_DA
_geom_hbond_angle_DHA
_geom_hbond_site_symmetry_A
N2 H2B S1 0.86 2.64 3.498(5) 171.4 2_766
N4 H4D S1 0.87 2.97 3.714(5) 144.2 1_455
N4 H4E O8A 0.87 2.13 2.950(11) 156.3 .
N4 H4E O8B 0.87 2.44 3.182(13) 143.4 .
